data_7228877
loop_
_publ_author_name
'Wei, Zhen'
'Zhang, Zong-Hui'
'Wang, Meng Meng'
'xu, ling'
'Liu, Bing'
'Jiao, Huan'

_publ_section_title
;
 Combination effect of ligand and ionic liquid components on the structure
 and property in manganese metal--organic frameworks
;
_journal_name_full CrystEngComm
_journal_paper_doi 10.1039/C7CE01216K
_journal_year 2017
_chemical_formula_moiety '0.5(C48 H24 Cl4 Mn6 O24), 2(C7 H13 N2)'
_chemical_formula_sum 'C38 H38 Cl2 Mn3 N4 O12'
_chemical_formula_weight 978.44
_chemical_name_systematic
;
 ? 
;
_space_group_crystal_system monoclinic
_space_group_IT_number 14
_space_group_name_Hall '-P 2yn'
_space_group_name_H-M_alt 'P 1 21/n 1'
_symmetry_space_group_name_Hall '-P 2yn'
_symmetry_space_group_name_H-M 'P 1 21/n 1'
_atom_sites_solution_hydrogens geom
_atom_sites_solution_primary direct
_atom_sites_solution_secondary difmap
_audit_block_doi 10.5517/ccdc.csd.cc1p9md0
_audit_creation_date 2017-06-13
_audit_creation_method
;
Olex2 1.2
(compiled 2017.03.28 svn.r3405 for OlexSys, GUI svn.r5335)
;
_audit_update_record
;
2017-06-26 deposited with the CCDC.
2017-08-08 downloaded from the CCDC.
;
_cell_angle_alpha 90.00
_cell_angle_beta 109.574(3)
_cell_angle_gamma 90.00
_cell_formula_units_Z 2
_cell_length_a 13.2885(3)
_cell_length_b 9.6523(2)
_cell_length_c 18.1669(5)
_cell_measurement_reflns_used 9198
_cell_measurement_temperature 293(2)
_cell_measurement_theta_max 28.3950
_cell_measurement_theta_min 3.7120
_cell_volume 2195.51(10)
_computing_cell_refinement 'CrystalClear (Rigaku Corp., 2002)'
_computing_data_collection 'CrystalClear (Rigaku Corp., 2002)'
_computing_data_reduction 'CrystalClear (Rigaku Corp., 2002)'
_computing_molecular_graphics 'Siemens SHELXTL^TM^ 5'
_computing_publication_material 'Siemens SHELXTL^TM^ 5'
_computing_structure_refinement 'Siemens SHELXTL^TM^ 5'
_computing_structure_solution 'Siemens SHELXTL^TM^ 5'
_diffrn_ambient_temperature 293(2)
_diffrn_measured_fraction_theta_full 0.992
_diffrn_measured_fraction_theta_max 0.992
_diffrn_measurement_device_type 'Rigaku Mercury CCD'
_diffrn_measurement_method \w
_diffrn_radiation_monochromator graphite
_diffrn_radiation_type MoK\a
_diffrn_radiation_wavelength 0.71073
_diffrn_reflns_av_R_equivalents 0.0310
_diffrn_reflns_av_unetI/netI 0.0229
_diffrn_reflns_limit_h_max 15
_diffrn_reflns_limit_h_min -15
_diffrn_reflns_limit_k_max 11
_diffrn_reflns_limit_k_min -11
_diffrn_reflns_limit_l_max 21
_diffrn_reflns_limit_l_min -21
_diffrn_reflns_number 20852
_diffrn_reflns_theta_full 25.02
_diffrn_reflns_theta_max 25.02
_diffrn_reflns_theta_min 3.72
_diffrn_source 'rotating-anode generator'
_exptl_absorpt_coefficient_mu 1.033
_exptl_absorpt_correction_T_max 1.0000
_exptl_absorpt_correction_T_min 0.91694
_exptl_absorpt_correction_type multi-scan
_exptl_absorpt_process_details 'Sphere (CrystalClear)'
_exptl_crystal_colour colorless
_exptl_crystal_density_diffrn 1.480
_exptl_crystal_density_method 'not measured'
_exptl_crystal_description prism
_exptl_crystal_F_000 998
_exptl_crystal_size_max 0.3
_exptl_crystal_size_mid 0.2
_exptl_crystal_size_min 0.05
_refine_diff_density_max 0.758
_refine_diff_density_min -0.394
_refine_diff_density_rms 0.063
_refine_ls_extinction_method none
_refine_ls_goodness_of_fit_ref 1.026
_refine_ls_hydrogen_treatment mixed
_refine_ls_matrix_type full
_refine_ls_number_parameters 268
_refine_ls_number_reflns 3859
_refine_ls_number_restraints 9
_refine_ls_restrained_S_all 1.038
_refine_ls_R_factor_all 0.0452
_refine_ls_R_factor_gt 0.0370
_refine_ls_shift/su_max 0.000
_refine_ls_shift/su_mean 0.000
_refine_ls_structure_factor_coef Fsqd
_refine_ls_weighting_details 'calc w=1/[\s^2^(Fo^2^)+(0.0701P)^2^+1.4993P] where P=(Fo^2^+2Fc^2^)/3'
_refine_ls_weighting_scheme calc
_refine_ls_wR_factor_gt 0.1070
_refine_ls_wR_factor_ref 0.1129
_reflns_number_gt 3320
_reflns_number_total 3859
_reflns_threshold_expression >2sigma(I)
_cod_data_source_file c7ce01216k2.cif
_cod_data_source_block 14_CCDC4
_cod_original_cell_volume 2195.51(9)
_cod_database_code 7228877
_olex2_refinement_description
;
1. Fixed Uiso
 At 1.2 times of:
  All C(H) groups, All C(H,H) groups
 At 1.5 times of:
  All C(H,H,H) groups
2. Restrained distances
 C6-C7
 1.5 with sigma of 0.01
 C5-C6
 1.5 with sigma of 0.01
3. Rigid bond restraints
 C6, C7
 with sigma for 1-2 distances of 0.02 and sigma for 1-3 distances of 0.01
4. Uiso/Uaniso restraints and constraints
Uanis(C7) \\sim Ueq: with sigma of 0.01 and sigma for terminal atoms of 0.005
5.a Secondary CH2 refined with riding coordinates:
 C5(H5A,H5B), C6(H6A,H6B)
5.b Me refined with riding coordinates:
 C4(H4A,H4B,H4C), C7(H7A,H7B,H7C)
5.c Aromatic/amide H refined with riding coordinates:
 C12(H12A), C13(H13A), C15(H15A), C16(H16A), C22(H22A), C23(H23A), C1(H1A),
 C2(H2A), C3(H3A)
;
_olex2_submission_special_instructions 'No special instructions were received'

loop_
_space_group_symop_id
_space_group_symop_operation_xyz
1 'x, y, z'
2 '-x+1/2, y+1/2, -z+1/2'
3 '-x, -y, -z'
4 'x-1/2, -y-1/2, z-1/2'

loop_
_atom_site_label
_atom_site_type_symbol
_atom_site_fract_x
_atom_site_fract_y
_atom_site_fract_z
_atom_site_U_iso_or_equiv
_atom_site_adp_type
_atom_site_occupancy
_atom_site_symmetry_multiplicity
_atom_site_calc_flag
_atom_site_refinement_flags
Mn1 Mn 0.29880(3) 0.05373(4) 0.07662(2) 0.02515(15) Uani 1 1 d .
Mn2 Mn 0.5000 0.0000 0.0000 0.02192(16) Uani 1 2 d S
Cl1 Cl 0.14605(7) 0.14184(12) 0.09686(6) 0.0693(3) Uani 1 1 d .
O11 O 0.23679(17) -0.0885(2) -0.01177(12) 0.0436(5) Uani 1 1 d .
O12 O 0.36932(16) -0.1287(2) -0.05798(13) 0.0452(6) Uani 1 1 d .
O13 O -0.11225(17) -0.4426(2) -0.32613(12) 0.0445(5) Uani 1 1 d .
O14 O 0.0069(2) -0.4315(3) -0.38590(13) 0.0551(6) Uani 1 1 d .
C11 C 0.1984(2) -0.2104(3) -0.12997(16) 0.0320(6) Uani 1 1 d .
C12 C 0.0918(2) -0.2214(3) -0.13724(17) 0.0380(7) Uani 1 1 d .
H12A H 0.0678 -0.1844 -0.0988 0.046 Uiso 1 1 calc R
C13 C 0.0207(2) -0.2868(3) -0.20103(17) 0.0393(7) Uani 1 1 d .
H13A H -0.0506 -0.2954 -0.2049 0.047 Uiso 1 1 calc R
C14 C 0.0551(2) -0.3397(3) -0.25930(16) 0.0326(6) Uani 1 1 d .
C15 C 0.1613(3) -0.3292(4) -0.25197(18) 0.0457(8) Uani 1 1 d .
H15A H 0.1851 -0.3652 -0.2907 0.055 Uiso 1 1 calc R
C16 C 0.2328(2) -0.2657(4) -0.18756(19) 0.0453(8) Uani 1 1 d .
H16A H 0.3045 -0.2600 -0.1829 0.054 Uiso 1 1 calc R
C17 C 0.2748(2) -0.1374(3) -0.06093(16) 0.0324(6) Uani 1 1 d .
C18 C -0.0220(2) -0.4097(3) -0.32915(16) 0.0350(6) Uani 1 1 d .
O21 O 0.3985(2) 0.2683(2) 0.11965(16) 0.0600(7) Uani 1 1 d .
O22 O 0.38498(15) 0.15981(19) 0.01056(13) 0.0355(5) Uani 1 1 d .
C21 C 0.4592(2) 0.3865(3) 0.02718(18) 0.0361(7) Uani 1 1 d .
C22 C 0.5014(3) 0.4970(3) 0.0761(2) 0.0446(8) Uani 1 1 d .
H22A H 0.5022 0.4954 0.1275 0.054 Uiso 1 1 calc R
C23 C 0.5422(3) 0.6093(3) 0.04898(19) 0.0429(7) Uani 1 1 d .
H23A H 0.5710 0.6831 0.0823 0.051 Uiso 1 1 calc R
C24 C 0.4133(2) 0.2659(3) 0.0560(2) 0.0385(7) Uani 1 1 d .
N1 N 0.1922(4) -0.3881(6) 0.1646(4) 0.1045(15) Uani 1 1 d .
N2 N 0.0659(3) -0.2402(4) 0.1472(2) 0.0830(11) Uani 1 1 d .
C1 C 0.1297(5) -0.3287(7) 0.1978(3) 0.110(2) Uani 1 1 d .
H1A H 0.1299 -0.3455 0.2482 0.132 Uiso 1 1 calc R
C2 C 0.1712(6) -0.3372(9) 0.0970(5) 0.129(3) Uani 1 1 d .
H2A H 0.2044 -0.3613 0.0612 0.155 Uiso 1 1 calc R
C3 C 0.0954(6) -0.2452(8) 0.0858(3) 0.113(2) Uani 1 1 d .
H3A H 0.0669 -0.1919 0.0410 0.136 Uiso 1 1 calc R
C4 C 0.2703(7) -0.4972(10) 0.1964(6) 0.171(4) Uani 1 1 d .
H4A H 0.3043 -0.5208 0.1590 0.256 Uiso 1 1 calc R
H4B H 0.2351 -0.5774 0.2074 0.256 Uiso 1 1 calc R
H4C H 0.3231 -0.4653 0.2437 0.256 Uiso 1 1 calc R
C5 C -0.0208(7) -0.1586(8) 0.1552(6) 0.161(3) Uani 1 1 d D
H5A H 0.0047 -0.1097 0.2046 0.193 Uiso 1 1 calc R
H5B H -0.0405 -0.0896 0.1140 0.193 Uiso 1 1 calc R
C6 C -0.1171(7) -0.2371(13) 0.1519(7) 0.230(6) Uani 1 1 d DU
H6A H -0.1094 -0.2589 0.2057 0.276 Uiso 1 1 calc R
H6B H -0.1760 -0.1722 0.1340 0.276 Uiso 1 1 calc R
C7 C -0.1533(12) -0.3618(14) 0.1087(9) 0.264(7) Uani 1 1 d DU
H7A H -0.2212 -0.3879 0.1123 0.397 Uiso 1 1 calc R
H7B H -0.1024 -0.4344 0.1297 0.397 Uiso 1 1 calc R
H7C H -0.1606 -0.3468 0.0549 0.397 Uiso 1 1 calc R

loop_
_atom_site_aniso_label
_atom_site_aniso_U_11
_atom_site_aniso_U_22
_atom_site_aniso_U_33
_atom_site_aniso_U_23
_atom_site_aniso_U_13
_atom_site_aniso_U_12
Mn1 0.0219(2) 0.0315(3) 0.0216(2) 0.00025(15) 0.00674(17) 0.00125(16)
Mn2 0.0180(3) 0.0275(3) 0.0196(3) 0.0001(2) 0.0054(2) -0.0022(2)
Cl1 0.0439(5) 0.0944(8) 0.0784(7) -0.0067(6) 0.0322(5) 0.0216(5)
O11 0.0398(12) 0.0590(14) 0.0328(11) -0.0171(10) 0.0133(9) -0.0193(10)
O12 0.0267(11) 0.0503(13) 0.0548(14) -0.0209(11) 0.0086(10) -0.0119(9)
O13 0.0379(12) 0.0561(14) 0.0334(11) -0.0123(10) 0.0037(9) -0.0130(10)
O14 0.0698(17) 0.0677(16) 0.0278(12) -0.0180(11) 0.0163(11) -0.0123(13)
C11 0.0267(14) 0.0392(16) 0.0296(14) -0.0064(12) 0.0086(11) -0.0065(12)
C12 0.0282(15) 0.0560(19) 0.0315(15) -0.0191(14) 0.0122(12) -0.0069(13)
C13 0.0235(14) 0.0569(19) 0.0364(16) -0.0164(14) 0.0087(12) -0.0098(13)
C14 0.0325(14) 0.0402(15) 0.0230(14) -0.0070(12) 0.0065(11) -0.0043(12)
C15 0.0396(17) 0.066(2) 0.0374(17) -0.0202(16) 0.0210(14) -0.0080(16)
C16 0.0291(15) 0.068(2) 0.0439(18) -0.0188(16) 0.0184(14) -0.0125(15)
C17 0.0289(15) 0.0340(15) 0.0324(15) -0.0048(12) 0.0075(12) -0.0080(11)
C18 0.0436(17) 0.0334(15) 0.0233(14) -0.0034(12) 0.0050(12) -0.0028(13)
O21 0.091(2) 0.0379(13) 0.0722(17) -0.0047(12) 0.0556(16) -0.0119(13)
O22 0.0330(10) 0.0231(9) 0.0516(12) 0.0013(9) 0.0159(9) -0.0012(8)
C21 0.0386(16) 0.0259(14) 0.0476(18) -0.0004(13) 0.0197(14) 0.0020(12)
C22 0.062(2) 0.0322(16) 0.0459(19) -0.0020(14) 0.0262(17) -0.0049(15)
C23 0.0529(19) 0.0279(15) 0.0501(19) -0.0054(14) 0.0202(16) -0.0083(14)
C24 0.0365(16) 0.0275(15) 0.057(2) 0.0022(14) 0.0233(15) 0.0008(12)
N1 0.078(3) 0.116(4) 0.125(4) 0.014(3) 0.041(3) 0.022(3)
N2 0.086(3) 0.089(3) 0.080(3) 0.024(2) 0.037(2) 0.017(2)
C1 0.120(5) 0.141(5) 0.073(3) 0.045(4) 0.038(3) 0.030(4)
C2 0.124(6) 0.172(7) 0.119(6) 0.027(5) 0.078(5) 0.036(5)
C3 0.128(5) 0.149(6) 0.069(3) 0.043(4) 0.042(4) 0.008(5)
C4 0.144(7) 0.181(8) 0.179(9) -0.019(7) 0.043(7) 0.053(7)
C5 0.148(7) 0.133(6) 0.231(10) 0.022(6) 0.102(7) 0.062(6)
C6 0.109(6) 0.376(17) 0.232(11) -0.035(12) 0.093(8) 0.089(9)
C7 0.249(8) 0.262(8) 0.280(8) 0.022(5) 0.086(5) -0.002(5)

loop_
_atom_type_symbol
_atom_type_description
_atom_type_scat_dispersion_real
_atom_type_scat_dispersion_imag
_atom_type_scat_source
C C 0.0033 0.0016 'International Tables Vol C Tables 4.2.6.8 and 6.1.1.4'
H H 0.0000 0.0000 'International Tables Vol C Tables 4.2.6.8 and 6.1.1.4'
N N 0.0061 0.0033 'International Tables Vol C Tables 4.2.6.8 and 6.1.1.4'
O O 0.0106 0.0060 'International Tables Vol C Tables 4.2.6.8 and 6.1.1.4'
Cl Cl 0.1484 0.1585 'International Tables Vol C Tables 4.2.6.8 and 6.1.1.4'
Mn Mn 0.3368 0.7283 'International Tables Vol C Tables 4.2.6.8 and 6.1.1.4'

loop_
_geom_angle_atom_site_label_1
_geom_angle_atom_site_label_2
_geom_angle_atom_site_label_3
_geom_angle
_geom_angle_site_symmetry_1
_geom_angle_site_symmetry_3
Cl1 Mn1 O21 92.73(7) . .
O11 Mn1 Cl1 102.87(7) . .
O11 Mn1 O13 106.57(10) . 4_656
O11 Mn1 O21 147.78(8) . .
O11 Mn1 O22 91.76(8) . .
O13 Mn1 Cl1 109.39(7) 4_656 .
O13 Mn1 O21 94.18(9) 4_656 .
O13 Mn1 O22 117.42(8) 4_656 .
O22 Mn1 Cl1 124.11(6) . .
O22 Mn1 O21 56.44(8) . .
O12 Mn2 O12 180.00(17) 3_655 .
O12 Mn2 O14 86.42(10) 3_655 4_656
O12 Mn2 O14 93.58(10) . 4_656
O12 Mn2 O14 93.58(10) 3_655 2_554
O12 Mn2 O14 86.42(10) . 2_554
O12 Mn2 O22 91.32(8) 3_655 .
O12 Mn2 O22 91.32(8) . 3_655
O12 Mn2 O22 88.68(8) . .
O12 Mn2 O22 88.68(8) 3_655 3_655
O14 Mn2 O14 180.00(14) 2_554 4_656
O14 Mn2 O22 93.53(9) 4_656 3_655
O14 Mn2 O22 86.47(9) 4_656 .
O14 Mn2 O22 93.53(9) 2_554 .
O14 Mn2 O22 86.47(9) 2_554 3_655
O22 Mn2 O22 180.00(13) . 3_655
C17 O11 Mn1 130.75(18) . .
C17 O12 Mn2 135.49(19) . .
C18 O13 Mn1 111.96(18) . 4
C18 O14 Mn2 159.2(2) . 2_544
C12 C11 C17 120.1(2) . .
C16 C11 C12 119.1(3) . .
C16 C11 C17 120.8(2) . .
C11 C12 H12A 119.8 . .
C13 C12 C11 120.5(3) . .
C13 C12 H12A 119.8 . .
C12 C13 H13A 119.9 . .
C12 C13 C14 120.2(3) . .
C14 C13 H13A 119.9 . .
C13 C14 C18 120.5(3) . .
C15 C14 C13 119.4(3) . .
C15 C14 C18 120.2(3) . .
C14 C15 H15A 119.8 . .
C16 C15 C14 120.4(3) . .
C16 C15 H15A 119.8 . .
C11 C16 H16A 119.8 . .
C15 C16 C11 120.4(3) . .
C15 C16 H16A 119.8 . .
O11 C17 C11 116.8(2) . .
O12 C17 O11 125.9(3) . .
O12 C17 C11 117.3(2) . .
O13 C18 C14 117.9(3) . .
O14 C18 O13 124.1(3) . .
O14 C18 C14 118.0(3) . .
C24 O21 Mn1 85.62(19) . .
Mn1 O22 Mn2 103.02(8) . .
C24 O22 Mn1 96.65(17) . .
C24 O22 Mn2 122.96(18) . .
C22 C21 C24 120.3(3) . .
C23 C21 C22 119.3(3) 3_665 .
C23 C21 C24 120.4(3) 3_665 .
C21 C22 H22A 119.9 . .
C23 C22 C21 120.1(3) . .
C23 C22 H22A 119.9 . .
C21 C23 H23A 119.7 3_665 .
C22 C23 C21 120.6(3) . 3_665
C22 C23 H23A 119.7 . .
O21 C24 O22 120.6(3) . .
O21 C24 C21 121.7(3) . .
O22 C24 C21 117.6(3) . .
C1 N1 C4 127.8(6) . .
C2 N1 C1 108.0(5) . .
C2 N1 C4 124.2(7) . .
C1 N2 C5 128.8(6) . .
C3 N2 C1 105.2(5) . .
C3 N2 C5 125.9(6) . .
N1 C1 N2 108.6(5) . .
N1 C1 H1A 125.7 . .
N2 C1 H1A 125.7 . .
N1 C2 H2A 125.6 . .
N1 C2 C3 108.8(6) . .
C3 C2 H2A 125.6 . .
N2 C3 C2 109.3(5) . .
N2 C3 H3A 125.4 . .
C2 C3 H3A 125.4 . .
N1 C4 H4A 109.5 . .
N1 C4 H4B 109.5 . .
N1 C4 H4C 109.5 . .
H4A C4 H4B 109.5 . .
H4A C4 H4C 109.5 . .
H4B C4 H4C 109.5 . .
N2 C5 H5A 108.4 . .
N2 C5 H5B 108.4 . .
H5A C5 H5B 107.5 . .
C6 C5 N2 115.4(6) . .
C6 C5 H5A 108.4 . .
C6 C5 H5B 108.4 . .
C5 C6 H6A 105.9 . .
C5 C6 H6B 105.9 . .
H6A C6 H6B 106.2 . .
C7 C6 C5 125.7(9) . .
C7 C6 H6A 105.9 . .
C7 C6 H6B 105.9 . .
C6 C7 H7A 109.5 . .
C6 C7 H7B 109.5 . .
C6 C7 H7C 109.5 . .
H7A C7 H7B 109.5 . .
H7A C7 H7C 109.5 . .
H7B C7 H7C 109.5 . .

loop_
_geom_bond_atom_site_label_1
_geom_bond_atom_site_label_2
_geom_bond_distance
_geom_bond_site_symmetry_2
Mn1 Cl1 2.3407(9) .
Mn1 O11 2.063(2) .
Mn1 O13 2.066(2) 4_656
Mn1 O21 2.442(2) .
Mn1 O22 2.173(2) .
Mn2 O12 2.1078(19) 3_655
Mn2 O12 2.1078(19) .
Mn2 O14 2.148(2) 2_554
Mn2 O14 2.148(2) 4_656
Mn2 O22 2.2246(19) 3_655
Mn2 O22 2.2246(19) .
O11 C17 1.256(4) .
O12 C17 1.242(3) .
O13 Mn1 2.066(2) 4
O13 C18 1.260(4) .
O14 Mn2 2.148(2) 2_544
O14 C18 1.232(4) .
C11 C12 1.382(4) .
C11 C16 1.381(4) .
C11 C17 1.499(4) .
C12 H12A 0.9300 .
C12 C13 1.379(4) .
C13 H13A 0.9300 .
C13 C14 1.384(4) .
C14 C15 1.377(4) .
C14 C18 1.498(4) .
C15 H15A 0.9300 .
C15 C16 1.379(4) .
C16 H16A 0.9300 .
O21 C24 1.237(4) .
O22 C24 1.289(4) .
C21 C22 1.381(4) .
C21 C23 1.378(4) 3_665
C21 C24 1.488(4) .
C22 H22A 0.9300 .
C22 C23 1.376(4) .
C23 C21 1.378(4) 3_665
C23 H23A 0.9300 .
N1 C1 1.309(7) .
N1 C2 1.265(8) .
N1 C4 1.455(9) .
N2 C1 1.331(7) .
N2 C3 1.301(7) .
N2 C5 1.442(8) .
C1 H1A 0.9300 .
C2 H2A 0.9300 .
C2 C3 1.307(9) .
C3 H3A 0.9300 .
C4 H4A 0.9600 .
C4 H4B 0.9600 .
C4 H4C 0.9600 .
C5 H5A 0.9700 .
C5 H5B 0.9700 .
C5 C6 1.472(8) .
C6 H6A 0.9700 .
C6 H6B 0.9700 .
C6 C7 1.430(9) .
C7 H7A 0.9600 .
C7 H7B 0.9600 .
C7 H7C 0.9600 .

loop_
_geom_torsion_atom_site_label_1
_geom_torsion_atom_site_label_2
_geom_torsion_atom_site_label_3
_geom_torsion_atom_site_label_4
_geom_torsion
_geom_torsion_site_symmetry_1
_geom_torsion_site_symmetry_4
Mn1 O11 C17 O12 14.3(5) . .
Mn1 O11 C17 C11 -164.6(2) . .
Mn1 O13 C18 O14 5.3(4) 4 .
Mn1 O13 C18 C14 -174.7(2) 4 .
Mn1 O21 C24 O22 -7.6(3) . .
Mn1 O21 C24 C21 169.4(3) . .
Mn1 O22 C24 O21 8.6(3) . .
Mn1 O22 C24 C21 -168.5(2) . .
Mn2 O12 C17 O11 -19.8(5) . .
Mn2 O12 C17 C11 159.0(2) . .
Mn2 O14 C18 O13 0.2(9) 2_544 .
Mn2 O14 C18 C14 -179.8(5) 2_544 .
Mn2 O22 C24 O21 -101.6(3) . .
Mn2 O22 C24 C21 81.2(3) . .
Cl1 Mn1 O11 C17 156.9(3) . .
Cl1 Mn1 O21 C24 -125.30(19) . .
Cl1 Mn1 O22 Mn2 -170.74(5) . .
Cl1 Mn1 O22 C24 63.16(19) . .
O11 Mn1 O21 C24 -5.7(3) . .
O11 Mn1 O22 Mn2 -63.88(10) . .
O11 Mn1 O22 C24 170.02(18) . .
O12 Mn2 O12 C17 99(100) 3_655 .
O12 Mn2 O22 Mn1 -120.55(10) 3_655 .
O12 Mn2 O22 Mn1 59.45(10) . .
O12 Mn2 O22 C24 166.4(2) . .
O12 Mn2 O22 C24 -13.6(2) 3_655 .
O13 Mn1 O11 C17 -88.1(3) 4_656 .
O13 Mn1 O21 C24 125.0(2) 4_656 .
O13 Mn1 O22 Mn2 45.83(12) 4_656 .
O13 Mn1 O22 C24 -80.27(19) 4_656 .
O14 Mn2 O12 C17 63.9(3) 4_656 .
O14 Mn2 O12 C17 -116.1(3) 2_554 .
O14 Mn2 O22 Mn1 -34.22(10) 4_656 .
O14 Mn2 O22 Mn1 145.78(10) 2_554 .
O14 Mn2 O22 C24 72.7(2) 4_656 .
O14 Mn2 O22 C24 -107.3(2) 2_554 .
C11 C12 C13 C14 -1.3(5) . .
C12 C11 C16 C15 0.9(5) . .
C12 C11 C17 O11 0.0(4) . .
C12 C11 C17 O12 -178.9(3) . .
C12 C13 C14 C15 1.5(5) . .
C12 C13 C14 C18 -179.4(3) . .
C13 C14 C15 C16 -0.5(5) . .
C13 C14 C18 O13 -13.5(4) . .
C13 C14 C18 O14 166.5(3) . .
C14 C15 C16 C11 -0.7(6) . .
C15 C14 C18 O13 165.5(3) . .
C15 C14 C18 O14 -14.4(4) . .
C16 C11 C12 C13 0.1(5) . .
C16 C11 C17 O11 179.1(3) . .
C16 C11 C17 O12 0.1(4) . .
C17 C11 C12 C13 179.2(3) . .
C17 C11 C16 C15 -178.1(3) . .
C18 C14 C15 C16 -179.6(3) . .
O21 Mn1 O11 C17 39.8(4) . .
O21 Mn1 O22 Mn2 121.61(12) . .
O21 Mn1 O22 C24 -4.48(17) . .
O22 Mn1 O11 C17 31.2(3) . .
O22 Mn1 O21 C24 4.65(17) . .
O22 Mn2 O12 C17 -22.5(3) . .
O22 Mn2 O12 C17 157.5(3) 3_655 .
O22 Mn2 O22 Mn1 54(98) 3_655 .
O22 Mn2 O22 C24 161(98) 3_655 .
C21 C22 C23 C21 0.5(6) . 3_665
C22 C21 C24 O21 9.8(5) . .
C22 C21 C24 O22 -173.1(3) . .
C23 C21 C22 C23 -0.5(5) 3_665 .
C23 C21 C24 O21 -168.7(3) 3_665 .
C23 C21 C24 O22 8.4(4) 3_665 .
C24 C21 C22 C23 -179.0(3) . .
N1 C2 C3 N2 -1.5(10) . .
N2 C5 C6 C7 -30.6(18) . .
C1 N1 C2 C3 -0.2(9) . .
C1 N2 C3 C2 2.4(8) . .
C1 N2 C5 C6 -71.2(12) . .
C2 N1 C1 N2 1.7(8) . .
C3 N2 C1 N1 -2.5(8) . .
C3 N2 C5 C6 106.1(10) . .
C4 N1 C1 N2 -176.3(7) . .
C4 N1 C2 C3 177.9(7) . .
C5 N2 C1 N1 175.2(7) . .
C5 N2 C3 C2 -175.4(7) . .
